data_4125149
loop_
_publ_author_name
'Wang, Xiao-Ye'
'Narita, Akimitsu'
'Zhang, Wen'
'Feng, Xinliang'
'M\"ullen, Klaus'

_publ_section_title
;
 Synthesis of Stable Nanographenes with OBO-Doped Zigzag Edges Based on
 Tandem Demethylation-Electrophilic Borylation.
;
_journal_issue 29
_journal_name_full 'Journal of the American Chemical Society'
_journal_page_first 9021
_journal_page_last 9024
_journal_paper_doi 10.1021/jacs.6b04092
_journal_volume 138
_journal_year 2016
_chemical_formula_moiety 'C30 H16 B2 O4'
_chemical_formula_sum 'C30 H16 B2 O4'
_chemical_formula_weight 462.05
_space_group_crystal_system triclinic
_space_group_IT_number 2
_space_group_name_Hall '-P 1'
_space_group_name_H-M_alt 'P -1'
_symmetry_space_group_name_Hall '-P 1'
_symmetry_space_group_name_H-M 'P -1'
_atom_sites_solution_hydrogens geom
_atom_sites_solution_primary direct
_atom_sites_solution_secondary difmap
_audit_creation_method SHELXL-2014/7
_cell_angle_alpha 105.252(8)
_cell_angle_beta 91.082(8)
_cell_angle_gamma 103.892(8)
_cell_formula_units_Z 2
_cell_length_a 7.0696(7)
_cell_length_b 10.6921(10)
_cell_length_c 16.9433(16)
_cell_measurement_reflns_used 4366
_cell_measurement_temperature 130(2)
_cell_measurement_theta_max 28.46
_cell_measurement_theta_min 2.50
_cell_volume 1194.9(2)
_computing_cell_refinement 'STOE X-AREA'
_computing_data_collection 'STOE X-AREA'
_computing_data_reduction 'STOE X-RED'
_computing_structure_refinement 'SHELXL-2014/7 (Sheldrick, 2014)'
_computing_structure_solution SIR-2004
_diffrn_ambient_temperature 130(2)
_diffrn_detector 'image plate (34 cm diameter)'
_diffrn_detector_area_resol_mean 6.67
_diffrn_detector_type STOE
_diffrn_measured_fraction_theta_full 0.998
_diffrn_measured_fraction_theta_max 0.993
_diffrn_measurement_details ' 243 frames, detector distance = 60 mm'
_diffrn_measurement_device '2-circle goniometer'
_diffrn_measurement_device_type 'STOE IPDS 2T'
_diffrn_measurement_method 'rotation method'
_diffrn_radiation_type MoK\a
_diffrn_radiation_wavelength 0.71073
_diffrn_reflns_av_R_equivalents 0.0978
_diffrn_reflns_av_unetI/netI 0.1662
_diffrn_reflns_Laue_measured_fraction_full 0.998
_diffrn_reflns_Laue_measured_fraction_max 0.993
_diffrn_reflns_limit_h_max 8
_diffrn_reflns_limit_h_min -9
_diffrn_reflns_limit_k_max 14
_diffrn_reflns_limit_k_min -14
_diffrn_reflns_limit_l_max 22
_diffrn_reflns_limit_l_min -22
_diffrn_reflns_number 12498
_diffrn_reflns_point_group_measured_fraction_full 0.998
_diffrn_reflns_point_group_measured_fraction_max 0.993
_diffrn_reflns_theta_full 25.242
_diffrn_reflns_theta_max 28.267
_diffrn_reflns_theta_min 2.672
_diffrn_source 'sealed X-ray tube, 12 x 0.4 mm long-fine focus'
_exptl_absorpt_coefficient_mu 0.083
_exptl_absorpt_correction_type none
_exptl_crystal_colour yellow
_exptl_crystal_density_diffrn 1.284
_exptl_crystal_description needle
_exptl_crystal_F_000 476
_exptl_crystal_size_max 0.260
_exptl_crystal_size_mid 0.040
_exptl_crystal_size_min 0.020
_platon_squeeze_details
;
TITL w88obo in P -1
CELL    7.0696   10.6921   16.9433    105.25     91.08    103.89
SPGR P-1
C101 0.837 0.556 0.066 !       9.30 eA-3
C102 0.660 0.290 0.954 !       8.72 eA-3
C103 0.067 0.616 0.091 !       7.43 eA-3
C104 0.557 0.511 0.018 !       6.64 eA-3
C105 0.404 0.649 0.020 !       6.31 eA-3
C106 0.333 0.552 0.013 !       2.69 eA-3
C107 0.211 0.536 0.035 !       2.65 eA-3
C108 0.973 0.370 0.984 !       1.03 eA-3
C109 0.093 0.437 0.020 !       1.00 eA-3
C110 0.718 0.581 0.029 !       0.98 eA-3
Q111 0.197 0.469 0.066 !       0.94 eA-3
Q112 0.183 0.158 0.050 !       0.93 eA-3
C113 0.933 0.671 0.089 !       0.91 eA-3
Q114 0.108 0.167 0.057 !       0.91 eA-3
C115 0.784 0.631 0.108 !       0.90 eA-3
C116 0.195 0.622 0.033 !       0.90 eA-3
C117 0.454 0.761 0.078 !       0.90 eA-3
Q118 0.930 0.061 0.233 !       0.88 eA-3
Q119 0.770 0.024 0.142 !       0.87 eA-3
C120 0.760 0.437 0.064 !       0.86 eA-3
Q121 0.710 0.295 0.405 !       0.84 eA-3
Q122 0.599 0.484 0.313 !       0.84 eA-3
C123 0.626 0.350 0.905 !       0.83 eA-3
Q124 0.128 0.343 0.971 !       0.83 eA-3
Q125 0.065 0.878 0.422 !       0.82 eA-3
C126 0.457 0.359 0.015 !       0.81 eA-3
Q127 0.094 0.517 0.155 !       0.80 eA-3
C128 0.070 0.691 0.061 !       0.80 eA-3
Q129 0.091 0.796 0.408 !       0.80 eA-3
Q130 0.214 0.613 0.469 !       0.78 eA-3
C131 0.918 0.476 0.015 !       0.78 eA-3
Q132 0.489 0.720 0.970 !       0.77 eA-3
Q133 0.405 0.266 0.152 !       0.77 eA-3
Q134 0.551 0.404 0.330 !       0.76 eA-3
C135 0.440 0.491 0.062 !       0.75 eA-3
Q136 0.866 0.342 0.617 !       0.74 eA-3
C137 0.965 0.535 0.128 !       0.74 eA-3
Q138 0.683 0.922 0.061 !       0.74 eA-3
C139 0.846 0.422 0.049 !       0.74 eA-3
Q140 0.441 0.183 0.126 !       0.73 eA-3
C141 0.267 0.578 0.108 !       0.73 eA-3
C142 0.432 0.795 0.014 !       0.73 eA-3
Q143 0.098 0.606 0.864 !       0.71 eA-3
Q144 0.069 0.727 0.120 !       0.71 eA-3
Q145 0.467 0.562 0.112 !       0.71 eA-3
Q146 0.061 0.734 0.271 !       0.70 eA-3
Q147 0.714 0.542 0.236 !       0.70 eA-3
Q148 0.179 0.438 0.285 !       0.70 eA-3
Q149 0.628 0.618 0.325 !       0.69 eA-3
Q150 0.058 0.676 0.953 !       0.69 eA-3
Q151 0.311 0.458 0.095 !       0.68 eA-3
Q152 0.346 0.276 0.204 !       0.68 eA-3
C153 0.186 0.703 0.184 !       0.67 eA-3
Q154 0.673 0.579 0.472 !       0.67 eA-3
Q155 0.502 0.699 0.251 !       0.66 eA-3
C156 0.040 0.509 0.063 !       0.66 eA-3
Q157 0.183 0.562 0.454 !       0.66 eA-3
C158 0.567 0.399 0.063 !       0.66 eA-3
Q159 0.243 0.934 0.234 !       0.66 eA-3
Q160 0.761 0.185 0.236 !       0.65 eA-3
C161 0.834 0.692 0.152 !       0.65 eA-3
Q162 0.872 0.660 0.174 !       0.64 eA-3
Q163 0.431 0.143-0.001 !       0.64 eA-3
Q164 0.620 0.819 0.372 !       0.64 eA-3
Q165 0.777 0.238 0.360 !       0.64 eA-3
Q166 0.535 0.015 0.889 !       0.63 eA-3
Q167 0.601 0.987 0.047 !       0.63 eA-3
Q168 0.540 0.925 0.780 !       0.63 eA-3
Q169 0.354 0.371 0.503 !       0.63 eA-3
Q170 0.354 0.407 0.044 !       0.63 eA-3
Q171 0.287 0.764 0.279 !       0.63 eA-3
Q172 0.875 0.776 0.203 !       0.63 eA-3
Q173 0.633 0.310 0.499 !       0.63 eA-3
Q174 0.634 0.090 0.143 !       0.62 eA-3
Q175 0.438 0.348 0.078 !       0.62 eA-3
Q176 0.984 1.007 0.359 !       0.62 eA-3
Q177 0.124 0.037 0.966 !       0.62 eA-3
Q178 0.061 0.941 0.698 !       0.62 eA-3
Q179 0.287 0.862 0.192 !       0.62 eA-3
Q180 0.199 0.682 0.316 !       0.61 eA-3
Q181 0.385 0.264 0.439 !       0.61 eA-3
Q182 0.224 0.409 0.030 !       0.61 eA-3
Q183 0.524 0.275 0.112 !       0.60 eA-3
Q184 0.158 0.652 0.839 !       0.60 eA-3
Q185 0.187 0.063 0.513 !       0.60 eA-3
Q186 0.578 0.815 0.032 !       0.60 eA-3
Q187 0.464 1.001 0.046 !       0.60 eA-3
Q188 0.748 0.574 0.158 !       0.60 eA-3
Q189 0.419 0.817 0.266 !       0.60 eA-3
Q190 0.306 0.388 0.572 !       0.59 eA-3
Q191 0.812 0.154 0.031 !       0.59 eA-3
Q192 0.137 0.480 0.457 !       0.59 eA-3
Q193 0.140 0.785 0.534 !       0.59 eA-3
Q194 0.687 0.030 0.326 !       0.59 eA-3
Q195 0.850 0.137 0.466 !       0.58 eA-3
Q196 0.783 0.470 0.444 !       0.58 eA-3
Q197 0.224 0.281 0.417 !       0.58 eA-3
Q198 0.470 0.862 0.157 !       0.57 eA-3
Q199 0.741 0.074 0.236 !       0.57 eA-3
;
_refine_diff_density_max 0.329
_refine_diff_density_min -0.300
_refine_diff_density_rms 0.070
_refine_ls_extinction_method none
_refine_ls_goodness_of_fit_ref 0.925
_refine_ls_hydrogen_treatment constr
_refine_ls_matrix_type full
_refine_ls_number_parameters 325
_refine_ls_number_reflns 5892
_refine_ls_number_restraints 0
_refine_ls_restrained_S_all 0.925
_refine_ls_R_factor_all 0.1905
_refine_ls_R_factor_gt 0.0720
_refine_ls_shift/su_max 0.000
_refine_ls_shift/su_mean 0.000
_refine_ls_structure_factor_coef Fsqd
_refine_ls_weighting_details 'w=1/[\s^2^(Fo^2^)+(0.0812P)^2^] where P=(Fo^2^+2Fc^2^)/3'
_refine_ls_weighting_scheme calc
_refine_ls_wR_factor_gt 0.1529
_refine_ls_wR_factor_ref 0.2120
_reflns_Friedel_coverage 0.000
_reflns_number_gt 2287
_reflns_number_total 5892
_reflns_threshold_expression 'I > 2\s(I)'
_cod_data_source_file ja6b04092_si_002.cif
_cod_data_source_block 4a
_cod_depositor_comments 'Adding full bibliography for 4125149.cif.'
_cod_database_code 4125149
_shelx_shelxl_version_number 2014/7
_shelx_space_group_comment
;
The symmetry employed for this shelxl refinement is uniquely defined
by the following loop, which should always be used as a source of
symmetry information in preference to the above space-group names.
They are only intended as comments.
;
_shelx_estimated_absorpt_t_min 0.979
_shelx_estimated_absorpt_t_max 0.998
_platon_squeeze_void_probe_radius 1.20

loop_
_space_group_symop_operation_xyz
'x, y, z'
'-x, -y, -z'

loop_
_atom_site_label
_atom_site_type_symbol
_atom_site_fract_x
_atom_site_fract_y
_atom_site_fract_z
_atom_site_U_iso_or_equiv
_atom_site_adp_type
_atom_site_occupancy
_atom_site_site_symmetry_order
_atom_site_calc_flag
_atom_site_refinement_flags_posn
_atom_site_refinement_flags_adp
B1 B 0.7161(7) 0.5133(5) 0.4688(3) 0.0293(10) Uani 1 1 d . .
O2 O 0.6604(4) 0.6296(3) 0.47299(17) 0.0292(6) Uani 1 1 d . .
C3 C 0.6157(6) 0.6545(4) 0.3994(2) 0.0265(9) Uani 1 1 d . .
C4 C 0.6058(6) 0.7853(4) 0.4058(3) 0.0324(10) Uani 1 1 d . .
H4 H 0.6182 0.8481 0.4583 0.039 Uiso 1 1 calc R U
C5 C 0.5778(6) 0.8230(4) 0.3356(3) 0.0341(10) Uani 1 1 d . .
H5 H 0.5682 0.9116 0.3396 0.041 Uiso 1 1 calc R U
C6 C 0.5636(7) 0.7316(4) 0.2591(3) 0.0344(10) Uani 1 1 d . .
H6 H 0.5499 0.7585 0.2106 0.041 Uiso 1 1 calc R U
C7 C 0.5695(7) 0.6010(4) 0.2538(3) 0.0328(10) Uani 1 1 d . .
H7 H 0.5593 0.5393 0.2011 0.039 Uiso 1 1 calc R U
C8 C 0.5902(6) 0.5573(4) 0.3239(3) 0.0295(9) Uani 1 1 d . .
C9 C 0.6087(6) 0.4207(4) 0.3189(2) 0.0256(8) Uani 1 1 d . .
C10 C 0.6959(6) 0.4042(4) 0.3892(2) 0.0266(9) Uani 1 1 d . .
C11 C 0.7727(6) 0.2938(4) 0.3902(2) 0.0261(9) Uani 1 1 d . .
C12 C 0.8208(6) 0.2781(4) 0.4715(2) 0.0262(9) Uani 1 1 d . .
C13 C 0.8455(6) 0.1565(4) 0.4832(3) 0.0290(9) Uani 1 1 d . .
H13 H 0.8300 0.0810 0.4367 0.035 Uiso 1 1 calc R U
C14 C 0.8910(6) 0.1442(4) 0.5592(3) 0.0326(10) Uani 1 1 d . .
H14 H 0.9047 0.0608 0.5651 0.039 Uiso 1 1 calc R U
C15 C 0.9171(7) 0.2543(4) 0.6282(3) 0.0327(10) Uani 1 1 d . .
H15 H 0.9571 0.2481 0.6806 0.039 Uiso 1 1 calc R U
C16 C 0.8844(6) 0.3715(4) 0.6195(2) 0.0286(9) Uani 1 1 d . .
H16 H 0.8986 0.4460 0.6665 0.034 Uiso 1 1 calc R U
C17 C 0.8311(6) 0.3823(4) 0.5435(2) 0.0263(9) Uani 1 1 d . .
O18 O 0.7895(4) 0.5019(3) 0.54173(16) 0.0274(6) Uani 1 1 d . .
B19 B 0.6453(8) 0.0998(5) 0.1674(3) 0.0338(11) Uani 1 1 d . .
O20 O 0.5179(5) 0.0875(3) 0.10254(17) 0.0360(7) Uani 1 1 d . .
C21 C 0.3892(7) 0.1681(4) 0.1126(3) 0.0349(10) Uani 1 1 d . .
C22 C 0.2390(8) 0.1348(5) 0.0511(3) 0.0413(11) Uani 1 1 d . .
H22 H 0.2361 0.0647 0.0027 0.050 Uiso 1 1 calc R U
C23 C 0.0946(8) 0.2016(5) 0.0591(3) 0.0413(11) Uani 1 1 d . .
H23 H -0.0058 0.1798 0.0160 0.050 Uiso 1 1 calc R U
C24 C 0.0964(7) 0.3025(4) 0.1316(3) 0.0359(10) Uani 1 1 d . .
H24 H -0.0064 0.3465 0.1390 0.043 Uiso 1 1 calc R U
C25 C 0.2475(6) 0.3374(4) 0.1918(3) 0.0312(9) Uani 1 1 d . .
H25 H 0.2472 0.4062 0.2404 0.037 Uiso 1 1 calc R U
C26 C 0.4018(7) 0.2749(4) 0.1840(2) 0.0317(10) Uani 1 1 d . .
C27 C 0.5593(6) 0.3058(4) 0.2491(2) 0.0277(9) Uani 1 1 d . .
C28 C 0.6677(6) 0.2119(4) 0.2461(2) 0.0276(9) Uani 1 1 d . .
C29 C 0.7906(6) 0.2093(4) 0.3113(2) 0.0261(9) Uani 1 1 d . .
C30 C 0.9315(6) 0.1265(4) 0.2919(2) 0.0275(9) Uani 1 1 d . .
C31 C 1.1054(6) 0.1488(4) 0.3408(3) 0.0288(9) Uani 1 1 d . .
H31 H 1.1315 0.2178 0.3911 0.035 Uiso 1 1 calc R U
C32 C 1.2397(7) 0.0738(4) 0.3184(3) 0.0349(10) Uani 1 1 d . .
H32 H 1.3558 0.0916 0.3530 0.042 Uiso 1 1 calc R U
C33 C 1.2052(7) -0.0279(4) 0.2449(3) 0.0369(10) Uani 1 1 d . .
H33 H 1.2953 -0.0814 0.2299 0.044 Uiso 1 1 calc R U
C34 C 1.0381(7) -0.0501(4) 0.1941(3) 0.0354(10) Uani 1 1 d . .
H34 H 1.0133 -0.1192 0.1439 0.042 Uiso 1 1 calc R U
C35 C 0.9066(7) 0.0278(4) 0.2159(3) 0.0318(9) Uani 1 1 d . .
O36 O 0.7523(5) 0.0064(3) 0.15754(18) 0.0354(7) Uani 1 1 d . .

loop_
_atom_site_aniso_label
_atom_site_aniso_U_11
_atom_site_aniso_U_22
_atom_site_aniso_U_33
_atom_site_aniso_U_23
_atom_site_aniso_U_13
_atom_site_aniso_U_12
B1 0.027(2) 0.025(2) 0.032(2) 0.0058(19) -0.001(2) 0.003(2)
O2 0.0322(16) 0.0252(14) 0.0275(14) 0.0033(11) 0.0017(12) 0.0065(13)
C3 0.029(2) 0.0210(19) 0.028(2) 0.0076(16) 0.0008(17) 0.0038(17)
C4 0.031(2) 0.027(2) 0.039(2) 0.0104(18) -0.0006(19) 0.0060(18)
C5 0.031(2) 0.0198(19) 0.048(3) 0.0072(19) -0.003(2) 0.0030(18)
C6 0.039(3) 0.027(2) 0.037(2) 0.0113(19) -0.002(2) 0.0069(19)
C7 0.037(2) 0.028(2) 0.032(2) 0.0076(18) -0.0018(19) 0.0069(19)
C8 0.030(2) 0.024(2) 0.034(2) 0.0080(17) 0.0018(18) 0.0060(18)
C9 0.025(2) 0.0229(19) 0.026(2) 0.0047(16) -0.0005(16) 0.0032(16)
C10 0.029(2) 0.0188(18) 0.029(2) 0.0079(16) -0.0002(17) -0.0002(17)
C11 0.026(2) 0.0200(18) 0.027(2) 0.0048(16) -0.0017(17) -0.0024(16)
C12 0.025(2) 0.0235(19) 0.029(2) 0.0059(16) 0.0056(17) 0.0058(17)
C13 0.033(2) 0.0221(19) 0.031(2) 0.0079(17) 0.0060(18) 0.0046(18)
C14 0.029(2) 0.031(2) 0.038(2) 0.0114(19) 0.0004(19) 0.0055(19)
C15 0.034(2) 0.036(2) 0.028(2) 0.0080(18) 0.0018(18) 0.010(2)
C16 0.027(2) 0.026(2) 0.029(2) 0.0039(17) 0.0052(18) 0.0043(18)
C17 0.027(2) 0.0210(19) 0.031(2) 0.0079(16) 0.0041(17) 0.0036(17)
O18 0.0318(16) 0.0186(13) 0.0287(15) 0.0042(11) -0.0019(12) 0.0036(12)
B19 0.037(3) 0.028(2) 0.031(2) 0.006(2) 0.002(2) -0.001(2)
O20 0.049(2) 0.0320(16) 0.0257(15) 0.0028(12) 0.0006(14) 0.0139(15)
C21 0.044(3) 0.033(2) 0.029(2) 0.0107(18) 0.002(2) 0.011(2)
C22 0.057(3) 0.039(3) 0.024(2) 0.0055(19) -0.004(2) 0.010(2)
C23 0.047(3) 0.041(3) 0.034(2) 0.009(2) -0.009(2) 0.009(2)
C24 0.039(3) 0.033(2) 0.034(2) 0.0130(19) -0.002(2) 0.003(2)
C25 0.035(2) 0.025(2) 0.030(2) 0.0094(17) -0.0024(18) -0.0017(18)
C26 0.038(3) 0.031(2) 0.027(2) 0.0112(17) -0.0030(19) 0.006(2)
C27 0.034(2) 0.0202(18) 0.026(2) 0.0063(16) 0.0044(17) 0.0017(17)
C28 0.030(2) 0.0208(19) 0.030(2) 0.0067(16) 0.0033(18) 0.0029(17)
C29 0.027(2) 0.0181(18) 0.032(2) 0.0070(16) 0.0064(17) 0.0026(16)
C30 0.035(2) 0.0216(19) 0.028(2) 0.0099(16) 0.0017(18) 0.0070(18)
C31 0.030(2) 0.0217(19) 0.035(2) 0.0100(17) 0.0072(18) 0.0048(17)
C32 0.037(2) 0.032(2) 0.040(2) 0.0152(19) 0.012(2) 0.011(2)
C33 0.039(3) 0.033(2) 0.044(3) 0.016(2) 0.010(2) 0.014(2)
C34 0.050(3) 0.025(2) 0.034(2) 0.0068(18) 0.006(2) 0.016(2)
C35 0.036(2) 0.023(2) 0.034(2) 0.0039(17) 0.0027(19) 0.0073(18)
O36 0.0397(18) 0.0296(16) 0.0336(16) 0.0023(13) 0.0029(14) 0.0098(14)

loop_
_atom_type_symbol
_atom_type_description
_atom_type_scat_dispersion_real
_atom_type_scat_dispersion_imag
_atom_type_scat_source
C C 0.0033 0.0016 'International Tables Vol C Tables 4.2.6.8 and 6.1.1.4'
H H 0.0000 0.0000 'International Tables Vol C Tables 4.2.6.8 and 6.1.1.4'
B B 0.0013 0.0007 'International Tables Vol C Tables 4.2.6.8 and 6.1.1.4'
O O 0.0106 0.0060 'International Tables Vol C Tables 4.2.6.8 and 6.1.1.4'

loop_
_geom_angle_atom_site_label_1
_geom_angle_atom_site_label_2
_geom_angle_atom_site_label_3
_geom_angle
O18 B1 O2 115.9(4)
O18 B1 C10 122.1(4)
O2 B1 C10 122.0(4)
B1 O2 C3 117.5(3)
O2 C3 C4 115.1(4)
O2 C3 C8 122.6(3)
C4 C3 C8 122.3(4)
C5 C4 C3 119.5(4)
C5 C4 H4 120.2
C3 C4 H4 120.2
C4 C5 C6 120.0(4)
C4 C5 H5 120.0
C6 C5 H5 120.0
C7 C6 C5 119.7(4)
C7 C6 H6 120.1
C5 C6 H6 120.1
C6 C7 C8 122.0(4)
C6 C7 H7 119.0
C8 C7 H7 119.0
C3 C8 C7 116.3(4)
C3 C8 C9 120.9(4)
C7 C8 C9 122.4(4)
C10 C9 C27 116.3(4)
C10 C9 C8 116.1(4)
C27 C9 C8 127.4(4)
C9 C10 C11 124.3(4)
C9 C10 B1 118.2(4)
C11 C10 B1 117.5(4)
C10 C11 C29 115.4(4)
C10 C11 C12 116.7(3)
C29 C11 C12 127.9(4)
C17 C12 C13 115.7(4)
C17 C12 C11 121.1(4)
C13 C12 C11 123.0(4)
C14 C13 C12 122.1(4)
C14 C13 H13 119.0
C12 C13 H13 119.0
C13 C14 C15 120.0(4)
C13 C14 H14 120.0
C15 C14 H14 120.0
C16 C15 C14 119.3(4)
C16 C15 H15 120.4
C14 C15 H15 120.4
C15 C16 C17 120.7(4)
C15 C16 H16 119.6
C17 C16 H16 119.6
C16 C17 O18 116.4(3)
C16 C17 C12 121.8(4)
O18 C17 C12 121.8(4)
B1 O18 C17 118.9(3)
O20 B19 O36 116.7(4)
O20 B19 C28 121.5(4)
O36 B19 C28 121.8(4)
B19 O20 C21 119.1(4)
O20 C21 C22 116.8(4)
O20 C21 C26 122.0(4)
C22 C21 C26 121.1(4)
C23 C22 C21 120.9(4)
C23 C22 H22 119.6
C21 C22 H22 119.6
C22 C23 C24 119.3(5)
C22 C23 H23 120.3
C24 C23 H23 120.3
C25 C24 C23 119.7(5)
C25 C24 H24 120.1
C23 C24 H24 120.1
C24 C25 C26 122.3(4)
C24 C25 H25 118.8
C26 C25 H25 118.8
C25 C26 C21 116.4(4)
C25 C26 C27 123.3(4)
C21 C26 C27 120.0(4)
C28 C27 C9 115.4(4)
C28 C27 C26 117.8(4)
C9 C27 C26 126.7(4)
C27 C28 C29 125.3(4)
C27 C28 B19 117.7(4)
C29 C28 B19 117.0(4)
C28 C29 C11 116.0(4)
C28 C29 C30 117.6(4)
C11 C29 C30 126.3(4)
C31 C30 C35 116.1(4)
C31 C30 C29 123.8(4)
C35 C30 C29 119.7(4)
C32 C31 C30 122.3(4)
C32 C31 H31 118.9
C30 C31 H31 118.9
C31 C32 C33 120.1(5)
C31 C32 H32 120.0
C33 C32 H32 120.0
C34 C33 C32 119.2(4)
C34 C33 H33 120.4
C32 C33 H33 120.4
C33 C34 C35 120.5(4)
C33 C34 H34 119.8
C35 C34 H34 119.8
C34 C35 O36 116.3(4)
C34 C35 C30 121.8(4)
O36 C35 C30 121.9(4)
B19 O36 C35 118.5(3)

loop_
_geom_bond_atom_site_label_1
_geom_bond_atom_site_label_2
_geom_bond_distance
B1 O18 1.376(6)
B1 O2 1.377(5)
B1 C10 1.512(6)
O2 C3 1.389(5)
C3 C4 1.392(5)
C3 C8 1.397(6)
C4 C5 1.378(6)
C4 H4 0.9500
C5 C6 1.388(6)
C5 H5 0.9500
C6 C7 1.386(6)
C6 H6 0.9500
C7 C8 1.403(6)
C7 H7 0.9500
C8 C9 1.479(5)
C9 C10 1.401(6)
C9 C27 1.430(5)
C10 C11 1.416(5)
C11 C29 1.430(5)
C11 C12 1.475(6)
C12 C17 1.406(5)
C12 C13 1.416(5)
C13 C14 1.370(6)
C13 H13 0.9500
C14 C15 1.397(6)
C14 H14 0.9500
C15 C16 1.371(6)
C15 H15 0.9500
C16 C17 1.377(6)
C16 H16 0.9500
C17 O18 1.387(5)
B19 O20 1.366(6)
B19 O36 1.370(6)
B19 C28 1.517(6)
O20 C21 1.380(5)
C21 C22 1.386(7)
C21 C26 1.414(6)
C22 C23 1.369(7)
C22 H22 0.9500
C23 C24 1.403(6)
C23 H23 0.9500
C24 C25 1.375(6)
C24 H24 0.9500
C25 C26 1.401(6)
C25 H25 0.9500
C26 C27 1.466(6)
C27 C28 1.393(6)
C28 C29 1.402(6)
C29 C30 1.473(6)
C30 C31 1.404(6)
C30 C35 1.410(6)
C31 C32 1.381(6)
C31 H31 0.9500
C32 C33 1.393(6)
C32 H32 0.9500
C33 C34 1.383(7)
C33 H33 0.9500
C34 C35 1.384(6)
C34 H34 0.9500
C35 O36 1.393(5)

loop_
_geom_torsion_atom_site_label_1
_geom_torsion_atom_site_label_2
_geom_torsion_atom_site_label_3
_geom_torsion_atom_site_label_4
_geom_torsion
O18 B1 O2 C3 169.8(4)
C10 B1 O2 C3 -10.8(6)
B1 O2 C3 C4 -165.4(4)
B1 O2 C3 C8 12.1(6)
O2 C3 C4 C5 174.9(4)
C8 C3 C4 C5 -2.7(7)
C3 C4 C5 C6 -1.3(7)
C4 C5 C6 C7 2.7(7)
C5 C6 C7 C8 -0.2(7)
O2 C3 C8 C7 -172.4(4)
C4 C3 C8 C7 5.0(6)
O2 C3 C8 C9 0.4(6)
C4 C3 C8 C9 177.8(4)
C6 C7 C8 C3 -3.5(7)
C6 C7 C8 C9 -176.2(4)
C3 C8 C9 C10 -14.3(6)
C7 C8 C9 C10 158.0(4)
C3 C8 C9 C27 170.1(4)
C7 C8 C9 C27 -17.6(7)
C27 C9 C10 C11 13.4(6)
C8 C9 C10 C11 -162.7(4)
C27 C9 C10 B1 -168.8(4)
C8 C9 C10 B1 15.1(5)
O18 B1 C10 C9 176.2(4)
O2 B1 C10 C9 -3.2(6)
O18 B1 C10 C11 -5.9(6)
O2 B1 C10 C11 174.7(4)
C9 C10 C11 C29 11.3(6)
B1 C10 C11 C29 -166.5(4)
C9 C10 C11 C12 -167.5(4)
B1 C10 C11 C12 14.7(5)
C10 C11 C12 C17 -13.7(6)
C29 C11 C12 C17 167.7(4)
C10 C11 C12 C13 161.7(4)
C29 C11 C12 C13 -16.9(7)
C17 C12 C13 C14 -4.7(6)
C11 C12 C13 C14 179.7(4)
C12 C13 C14 C15 -0.9(7)
C13 C14 C15 C16 4.2(7)
C14 C15 C16 C17 -1.6(6)
C15 C16 C17 O18 176.1(4)
C15 C16 C17 C12 -4.3(6)
C13 C12 C17 C16 7.3(6)
C11 C12 C17 C16 -177.0(4)
C13 C12 C17 O18 -173.2(4)
C11 C12 C17 O18 2.5(6)
O2 B1 O18 C17 174.0(3)
C10 B1 O18 C17 -5.4(6)
C16 C17 O18 B1 -173.3(4)
C12 C17 O18 B1 7.1(6)
O36 B19 O20 C21 172.0(4)
C28 B19 O20 C21 -8.4(6)
B19 O20 C21 C22 -167.9(4)
B19 O20 C21 C26 8.6(6)
O20 C21 C22 C23 174.2(4)
C26 C21 C22 C23 -2.3(7)
C21 C22 C23 C24 -1.8(7)
C22 C23 C24 C25 3.1(7)
C23 C24 C25 C26 -0.4(6)
C24 C25 C26 C21 -3.5(6)
C24 C25 C26 C27 -176.9(4)
O20 C21 C26 C25 -171.5(4)
C22 C21 C26 C25 4.8(6)
O20 C21 C26 C27 2.1(6)
C22 C21 C26 C27 178.4(4)
C10 C9 C27 C28 -24.5(5)
C8 C9 C27 C28 151.1(4)
C10 C9 C27 C26 152.0(4)
C8 C9 C27 C26 -32.3(6)
C25 C26 C27 C28 160.2(4)
C21 C26 C27 C28 -13.0(6)
C25 C26 C27 C9 -16.3(6)
C21 C26 C27 C9 170.5(4)
C9 C27 C28 C29 12.4(6)
C26 C27 C28 C29 -164.5(4)
C9 C27 C28 B19 -170.3(4)
C26 C27 C28 B19 12.8(5)
O20 B19 C28 C27 -2.6(6)
O36 B19 C28 C27 177.1(4)
O20 B19 C28 C29 175.0(4)
O36 B19 C28 C29 -5.4(6)
C27 C28 C29 C11 12.4(6)
B19 C28 C29 C11 -164.9(4)
C27 C28 C29 C30 -164.5(4)
B19 C28 C29 C30 18.2(5)
C10 C11 C29 C28 -23.5(5)
C12 C11 C29 C28 155.2(4)
C10 C11 C29 C30 153.1(4)
C12 C11 C29 C30 -28.2(6)
C28 C29 C30 C31 156.0(4)
C11 C29 C30 C31 -20.5(6)
C28 C29 C30 C35 -16.5(5)
C11 C29 C30 C35 167.0(4)
C35 C30 C31 C32 -3.5(6)
C29 C30 C31 C32 -176.2(4)
C30 C31 C32 C33 0.1(6)
C31 C32 C33 C34 1.7(6)
C32 C33 C34 C35 0.0(6)
C33 C34 C35 O36 174.2(4)
C33 C34 C35 C30 -3.6(6)
C31 C30 C35 C34 5.2(6)
C29 C30 C35 C34 178.3(4)
C31 C30 C35 O36 -172.5(3)
C29 C30 C35 O36 0.6(6)
O20 B19 O36 C35 169.3(4)
C28 B19 O36 C35 -10.4(6)
C34 C35 O36 B19 -165.1(4)
C30 C35 O36 B19 12.8(5)

loop_
_platon_squeeze_void_nr
_platon_squeeze_void_average_x
_platon_squeeze_void_average_y
_platon_squeeze_void_average_z
_platon_squeeze_void_volume
_platon_squeeze_void_count_electrons
_platon_squeeze_void_content
1 0.017 0.500 1.000 219 87 ' '
